data_1576127
loop_
_publ_author_name
'Cockcroft, Joseph H. P.'
'Flook, Annabel'
'Boaler, Patrick J.'
'Nichol, Gary S.'
'Holt, Jarle'
'Smit, Joost'
'Garden, Jennifer A.'
'Thomas, Stephen P.'

_publ_section_title
;
 Molecular-level insight into the multiple mechanistic pathways in
 iron-catalysed alkene dimerisation.
;
_journal_issue 47
_journal_name_full 'Chemical science'
_journal_page_first 22394
_journal_page_last 22406
_journal_paper_doi 10.1039/d5sc07490h
_journal_volume 16
_journal_year 2025
_chemical_formula_moiety 'C17 H40 Fe O2 P4'
_chemical_formula_sum 'C17 H40 Fe O2 P4'
_chemical_formula_weight 456.246
_space_group_crystal_system orthorhombic
_space_group_IT_number 61
_space_group_name_Hall '-P 2ac 2ab'
_space_group_name_H-M_alt 'P b c a'
_symmetry_Int_Tables_number 61
_atom_sites_solution_primary direct
_audit_creation_date 2024-09-13
_audit_creation_method
;
Olex2 1.5-beta
(compiled 2024.02.16 svn.r378c4104 for OlexSys, GUI svn.r6928)
;
_audit_update_record
;
2025-09-22 deposited with the CCDC.	2025-10-23 downloaded from the CCDC.
;
_cell_angle_alpha 90
_cell_angle_beta 90
_cell_angle_gamma 90
_cell_formula_units_Z 8
_cell_length_a 16.86988(18)
_cell_length_b 15.39782(16)
_cell_length_c 17.24096(19)
_cell_measurement_reflns_used 20738
_cell_measurement_temperature 120.00(10)
_cell_measurement_theta_max 75.2900
_cell_measurement_theta_min 5.2080
_cell_volume 4478.50(8)
_computing_cell_refinement 'CrysAlisPro 1.171.43.116a (Rigaku OD, 2024)'
_computing_data_collection 'CrysAlisPro 1.171.43.116a (Rigaku OD, 2024)'
_computing_data_reduction 'CrysAlisPro 1.171.43.116a (Rigaku OD, 2024)'
_computing_molecular_graphics 'Olex2 1.5-beta (Dolomanov et al., 2009)'
_computing_publication_material 'Olex2 1.5-beta (Dolomanov et al., 2009)'
_computing_structure_refinement 'olex2.refine 1.5-beta (Bourhis et al., 2015)'
_computing_structure_solution 'SHELXS  (Sheldrick, 2008)'
_diffrn_ambient_environment N~2~
_diffrn_ambient_temperature 120.00(10)
_diffrn_detector 'CCD plate'
_diffrn_detector_area_resol_mean 5.2792
_diffrn_detector_type Atlas
_diffrn_measured_fraction_theta_full 0.9995
_diffrn_measured_fraction_theta_max 0.9942
_diffrn_measurement_details
;
List of Runs (angles in degrees, time in seconds):

  # Type    Start    End  Width  t~exp~   \w     \q     \k     \f   Frames
#--------------------------------------------------------------------------
  1  \w   -117.00 -20.00   1.00    7.50    --  -42.75 -32.00 -58.00   97
  2  \w    -66.00  31.00   1.00    7.50    --  -42.75  32.00 101.00   97
  3  \w     20.00 117.00   1.00    7.50    --   42.75  32.00 101.00   97
  4  \w    -31.00  66.00   1.00    7.50    --   42.75 -32.00 -58.00   97
  5  \w     88.00 178.00   1.00   15.00    --  111.00  32.00 101.00   90
  6  \w     37.00 134.00   1.00   15.00    --  111.00 -32.00 -58.00   97
  7  \w     11.00  42.00   1.00    7.50    --   42.75  80.00  96.81   31
  8  \w     11.00  42.00   1.00    7.50    --   42.75  79.00 -36.24   31
  9  \w     27.00  96.00   1.00    7.50    --   42.75-125.00-180.00   69
 10  \w     87.00 178.00   1.00   15.00    --  111.00  30.00 150.00   91
 11  \w     30.00 107.00   1.00   15.00    --  111.00 -94.00 -60.00   77
 12  \w     87.00 178.00   1.00   15.00    --  111.00  30.00   0.00   91
 13  \w    103.00 178.00   1.00   15.00    --  111.00  77.00  30.00   75
 14  \w     97.00 178.00   1.00   15.00    --  111.00 125.00  30.00   81
 15  \w     87.00 178.00   1.00   15.00    --  111.00  30.00-150.00   91
 16  \w     87.00 178.00   1.00   15.00    --  111.00  30.00-150.00   91
 17  \w     37.00 142.00   1.00   15.00    --  111.00 -77.00-120.00  105
 18  \w    103.00 178.00   1.00   15.00    --  111.00  77.00-150.00   75
 19  \w     37.00 142.00   1.00   15.00    --  111.00 -77.00  90.00  105
 20  \w     40.00 135.00   1.00   15.00    --  111.00 -45.00-180.00   95
 21  \w     40.00 135.00   1.00   15.00    --  111.00 -45.00 -60.00   95
 22  \w     91.00 121.00   1.00   15.00    --  111.00 -45.00-180.00   30
 23  \w     38.00  82.00   1.00   15.00    --  111.00 -77.00-150.00   44
 24  \w     67.00 128.00   1.00   15.00    --  111.00  15.00   0.00   61
 25  \w    139.00 177.00   1.00   15.00    --  111.00  15.00   0.00   38
 26  \w     75.00 104.00   1.00   15.00    --  111.00 -61.00 120.00   29
 27  \w    114.00 139.00   1.00   15.00    --  111.00 -61.00 120.00   25
 28  \w     66.00  93.00   1.00   15.00    --  111.00 -94.00-180.00   27
 29  \w     98.00 139.00   1.00   15.00    --  111.00 125.00  30.00   41
 30  \w     61.00 106.00   1.00   15.00    --  111.00 -94.00 150.00   45
 31  \w    150.00 177.00   1.00   15.00    --  111.00 125.00 -30.00   27
 32  \w     38.00  64.00   1.00   15.00    --  111.00 -77.00  90.00   26
 33  \w     69.00 105.00   1.00   15.00    --  111.00-125.00-120.00   36
 34  \w     73.00 100.00   1.00   15.00    --  111.00 -94.00 -90.00   27
 35  \w    116.00 163.00   1.00   15.00    --  111.00  77.00-120.00   47
 36  \w    144.00 171.00   1.00   15.00    --  111.00  77.00 -30.00   27
 37  \w     54.00  79.00   1.00   15.00    --  111.00 -94.00 -30.00   25
 38  \w     65.00  97.00   1.00   15.00    --  111.00 -94.00  30.00   32
 39  \w     93.00 120.00   1.00   15.00    --  111.00  61.00 150.00   27
 40  \w     71.00  98.00   1.00   15.00    --  111.00 -45.00-120.00   27
 41  \w     37.00  64.00   1.00   15.00    --  111.00 -94.00 -90.00   27
;
_diffrn_measurement_device 'four-circle diffractometer'
_diffrn_measurement_device_type 'Rigaku Oxford Diffraction SuperNova'
_diffrn_measurement_method '\w scans'
_diffrn_orient_matrix_type 'CrysAlisPro convention (1999,Acta A55,543-557)'
_diffrn_orient_matrix_UB_11 -0.0244659000
_diffrn_orient_matrix_UB_12 0.0886781000
_diffrn_orient_matrix_UB_13 0.0336667000
_diffrn_orient_matrix_UB_21 0.0878592000
_diffrn_orient_matrix_UB_22 0.0226850000
_diffrn_orient_matrix_UB_23 0.0134127000
_diffrn_orient_matrix_UB_31 0.0043828000
_diffrn_orient_matrix_UB_32 0.0402970000
_diffrn_orient_matrix_UB_33 -0.0817281000
_diffrn_radiation_monochromator mirror
_diffrn_radiation_probe x-ray
_diffrn_radiation_type 'Cu K\a'
_diffrn_radiation_wavelength 1.54184
_diffrn_reflns_av_R_equivalents 0.0638
_diffrn_reflns_av_unetI/netI 0.0230
_diffrn_reflns_Laue_measured_fraction_full 0.9995
_diffrn_reflns_Laue_measured_fraction_max 0.9942
_diffrn_reflns_limit_h_max 20
_diffrn_reflns_limit_h_min -21
_diffrn_reflns_limit_k_max 19
_diffrn_reflns_limit_k_min -18
_diffrn_reflns_limit_l_max 17
_diffrn_reflns_limit_l_min -21
_diffrn_reflns_number 67317
_diffrn_reflns_point_group_measured_fraction_full 0.9995
_diffrn_reflns_point_group_measured_fraction_max 0.9942
_diffrn_reflns_theta_full 67.6840
_diffrn_reflns_theta_max 76.12
_diffrn_reflns_theta_min 4.66
_diffrn_source 'micro-focus sealed X-ray tube'
_diffrn_source_current 0.8
_diffrn_source_type 'SuperNova (Cu) X-ray Source'
_diffrn_source_voltage 50.0
_exptl_absorpt_coefficient_mu 8.160
_exptl_absorpt_correction_T_max 1.00000
_exptl_absorpt_correction_T_min 0.67399
_exptl_absorpt_correction_type multi-scan
_exptl_absorpt_process_details
;
CrysAlisPro 1.171.43.116a (Rigaku Oxford Diffraction, 2024)
Empirical absorption correction using spherical harmonics,
implemented in SCALE3 ABSPACK scaling algorithm.
;
_exptl_crystal_colour 'translucent pale orange'
_exptl_crystal_density_diffrn 1.353
_exptl_crystal_description block
_exptl_crystal_F_000 1957.787
_exptl_crystal_recrystallization_method 'The material was recrystallised from pentane by slow evaporation'
_exptl_crystal_size_max 0.12
_exptl_crystal_size_mid 0.09
_exptl_crystal_size_min 0.05
_refine_diff_density_max 0.8780
_refine_diff_density_min -0.2885
_refine_diff_density_rms 0.0692
_refine_ls_d_res_high 0.7941
_refine_ls_d_res_low 9.4934
_refine_ls_goodness_of_fit_ref 1.0802
_refine_ls_hydrogen_treatment refall
_refine_ls_matrix_type full
_refine_ls_number_constraints 0
_refine_ls_number_parameters 577
_refine_ls_number_reflns 4655
_refine_ls_number_restraints 202
_refine_ls_restrained_S_all 1.0544
_refine_ls_R_factor_all 0.0331
_refine_ls_R_factor_gt 0.0280
_refine_ls_shift/su_max -0.0006
_refine_ls_shift/su_mean 0.0001
_refine_ls_structure_factor_coef Fsqd
_refine_ls_weighting_details 'w=1/[\s^2^(Fo^2^)+(0.0486P)^2^+0.5358P] where P=(Fo^2^+2Fc^2^)/3'
_refine_ls_weighting_scheme calc
_refine_ls_wR_factor_gt 0.0713
_refine_ls_wR_factor_ref 0.0749
_reflns_Friedel_coverage 0.0
_reflns_limit_h_max 21
_reflns_limit_h_min 0
_reflns_limit_k_max 19
_reflns_limit_k_min 0
_reflns_limit_l_max 21
_reflns_limit_l_min 0
_reflns_number_gt 4156
_reflns_number_total 4655
_reflns_threshold_expression I>=2u(I)
_cod_data_source_file d5sc07490h2.cif
_cod_data_source_block 22
_cod_depositor_comments 'Adding full bibliography for 1576122--1576127.cif.'
_cod_database_code 1576127
_chemical_oxdiff_formula 'C17 H40 Fe1 O2 P4'
_chemical_oxdiff_usercomment '@ 120 K '
_olex2_refinement_description
;
1. Rigid bond restraints
 All non-hydrogen atoms
 with sigma for 1-2 distances of 0.01 and sigma for 1-3 distances of 0.01
;
_olex2_refine_details
;
Refinement using NoSpherA2, an implementation of
NOn-SPHERical Atom-form-factors in Olex2.
Please cite:
F. Kleemiss et al. Chem. Sci. DOI 10.1039/D0SC05526C - 2021
NoSpherA2 implementation of HAR makes use of
tailor-made aspherical atomic form factors calculated
on-the-fly from a Hirshfeld-partitioned electron density (ED) - not from
spherical-atom form factors.

The ED is calculated from a gaussian basis set single determinant SCF
wavefunction - either Hartree-Fock or DFT using selected funtionals
 - for a fragment of the crystal.
This fragment can be embedded in an electrostatic crystal field by employing cluster charges
or modelled using implicit solvation models, depending on the software used.
The following options were used:
   SOFTWARE:       ORCA 5.0
   PARTITIONING:   NoSpherA2
   INT ACCURACY:   Normal
   METHOD:         R2SCAN
   BASIS SET:      def2-TZVP
   CHARGE:         0
   MULTIPLICITY:   1
   DATE:           2024-09-13_16-22-09
;
_olex2_diffrn_ambient_temperature_device 'Oxford Cryosystems Cryostream 700+'
_olex2_exptl_crystal_mounting_method 'The crystal was mounted on a MITIGEN holder in Paratone oil.'
_olex2_submission_original_sample_id 'JHPC_174 crystallization'
_olex2_submission_special_instructions 'No special instructions were received'
_oxdiff_exptl_absorpt_empirical_details
;
Empirical correction (ABSPACK) includes:
- Absorption correction using spherical harmonics
- Frame scaling
;
_oxdiff_exptl_absorpt_empirical_full_max 1.644
_oxdiff_exptl_absorpt_empirical_full_min 0.749

loop_
_space_group_symop_id
_space_group_symop_operation_xyz
1 x,y,z
2 x+1/2,-y+1/2,-z
3 -x,y+1/2,-z+1/2
4 -x+1/2,-y,z+1/2
5 -x,-y,-z
6 -x-1/2,y-1/2,z
7 x,-y-1/2,z-1/2
8 x-1/2,y,-z-1/2

loop_
_atom_site_label
_atom_site_type_symbol
_atom_site_fract_x
_atom_site_fract_y
_atom_site_fract_z
_atom_site_U_iso_or_equiv
_atom_site_adp_type
_atom_site_occupancy
_atom_site_refinement_flags_posn
_atom_site_refinement_flags_adp
Fe1 Fe 0.043570(14) 0.748690(14) 0.126299(13) 0.01529(8) Uani 1.000000 . U
P2 P 0.12025(3) 0.86211(3) 0.12762(3) 0.02527(11) Uani 1.000000 . U
P3 P -0.05060(2) 0.84393(3) 0.15927(2) 0.02226(10) Uani 1.000000 . U
P4 P 0.14068(2) 0.66703(3) 0.07913(2) 0.02133(10) Uani 1.000000 . U
P5 P -0.00716(2) 0.73278(3) 0.00976(2) 0.01962(10) Uani 1.000000 . U
O1 O -0.12806(8) 0.68157(9) 0.23997(8) 0.0354(3) Uani 1.000000 . U
O2 O -0.11114(8) 0.56677(9) 0.16162(8) 0.0336(3) Uani 1.000000 . U
C1 C -0.08267(10) 0.63666(11) 0.20225(10) 0.0260(3) Uani 1.000000 . U
C2 C 0.12632(11) 0.66898(14) 0.27561(11) 0.0325(4) Uani 1.000000 . U
H2a H 0.1534(16) 0.6176(17) 0.2399(14) 0.051(6) Uani 1.000000 . .
H2b H 0.1157(16) 0.6360(18) 0.3309(14) 0.053(7) Uani 1.000000 . .
H2c H 0.1749(17) 0.7179(17) 0.2826(18) 0.063(8) Uani 1.000000 . .
C3 C 0.00237(10) 0.64423(11) 0.19376(10) 0.0243(3) Uani 1.000000 . U
H3 H 0.0285(13) 0.5835(13) 0.1741(14) 0.036(5) Uani 1.000000 . .
C4 C -0.15418(11) 0.84125(14) 0.12594(11) 0.0312(4) Uani 1.000000 . U
H4a H -0.1560(15) 0.839(2) 0.0621(14) 0.064(8) Uani 1.000000 . .
H4b H -0.1842(15) 0.7816(19) 0.1514(16) 0.046(6) Uani 1.000000 . .
H4c H -0.1832(16) 0.8976(19) 0.1500(19) 0.067(8) Uani 1.000000 . .
C5 C 0.05100(10) 0.70311(11) 0.23878(10) 0.0260(3) Uani 1.000000 . U
H5 H 0.0186(16) 0.7464(14) 0.2824(14) 0.038(5) Uani 1.000000 . .
C6 C -0.19480(12) 0.55825(16) 0.16005(15) 0.0433(5) Uani 1.000000 . U
H6a H -0.207(2) 0.502(2) 0.1288(19) 0.089(10) Uani 1.000000 . .
H6b H -0.2231(17) 0.614(2) 0.138(2) 0.105(13) Uani 1.000000 . .
H6c H -0.2185(17) 0.556(2) 0.2180(19) 0.076(9) Uani 1.000000 . .
C7 C 0.05938(11) 0.67071(13) -0.05638(10) 0.0300(4) Uani 1.000000 . U
H7a H 0.0431(14) 0.6028(15) -0.0523(15) 0.045(6) Uani 1.000000 . .
H7b H 0.0539(15) 0.695(2) -0.1172(13) 0.052(7) Uani 1.000000 . .
C8 C 0.24679(11) 0.67552(13) 0.10198(12) 0.0324(4) Uani 1.000000 . U
H8a H 0.2553(14) 0.661(2) 0.1637(15) 0.055(7) Uani 1.000000 . .
H8b H 0.2660(15) 0.7398(16) 0.096(2) 0.061(8) Uani 1.000000 . .
H8c H 0.2810(14) 0.6298(18) 0.0691(17) 0.055(7) Uani 1.000000 . .
C10 C -0.09820(11) 0.66886(12) -0.00294(11) 0.0294(4) Uani 1.000000 . U
H10a H -0.1457(13) 0.7024(16) 0.0260(14) 0.041(6) Uani 1.000000 . .
H10b H -0.1117(16) 0.6606(16) -0.0660(15) 0.048(6) Uani 1.000000 . .
H10c H -0.0915(16) 0.6070(15) 0.0262(16) 0.050(7) Uani 1.000000 . .
C11 C -0.06937(12) 0.87204(14) 0.26133(11) 0.0343(4) Uani 1.000000 . U
H11a H -0.0940(16) 0.8180(17) 0.2910(14) 0.044(6) Uani 1.000000 . .
H11b H -0.0139(18) 0.8881(19) 0.2916(17) 0.061(7) Uani 1.000000 . .
H11c H -0.1121(17) 0.9249(17) 0.2614(14) 0.057(7) Uani 1.000000 . .
C13 C 0.17397(12) 0.89978(13) 0.04057(13) 0.0375(4) Uani 1.000000 . U
H13a H 0.1314(17) 0.9121(19) -0.0025(16) 0.060(7) Uani 1.000000 . .
H13b H 0.203(2) 0.9617(19) 0.0530(17) 0.077(9) Uani 1.000000 . .
H13c H 0.2171(18) 0.853(2) 0.019(2) 0.071(9) Uani 1.000000 . .
C14 C -0.03139(11) 0.82527(12) -0.05417(10) 0.0270(3) Uani 1.000000 . U
H14a H 0.0172(16) 0.8617(17) -0.0615(15) 0.055(6) Uani 1.000000 . .
H14b H -0.0746(17) 0.8677(15) -0.0271(15) 0.050(7) Uani 1.000000 . .
H14c H -0.0541(15) 0.8031(17) -0.1101(14) 0.045(6) Uani 1.000000 . .
C15 C -0.01958(13) 0.95260(12) 0.12535(11) 0.0319(4) Uani 1.000000 . U
H15a H -0.0245(14) 0.9529(16) 0.0627(14) 0.041(5) Uani 1.000000 . .
H15b H -0.0630(17) 1.0010(16) 0.1479(17) 0.056(7) Uani 1.000000 . .
C16 C 0.14396(11) 0.67956(13) -0.02744(10) 0.0293(4) Uani 1.000000 . U
H16a H 0.1830(15) 0.6329(17) -0.0577(15) 0.050(6) Uani 1.000000 . .
H16b H 0.1683(15) 0.7448(15) -0.0403(15) 0.041(5) Uani 1.000000 . .
C17 C 0.13230(12) 0.54790(12) 0.08294(13) 0.0333(4) Uani 1.000000 . U
H17a H 0.144(2) 0.5280(18) 0.1393(17) 0.069(8) Uani 1.000000 . .
H17b H 0.1737(18) 0.5191(17) 0.0431(19) 0.073(9) Uani 1.000000 . .
H17c H 0.0678(16) 0.5309(17) 0.070(2) 0.063(9) Uani 1.000000 . .
C18 C 0.06619(13) 0.96381(12) 0.15145(13) 0.0354(4) Uani 1.000000 . U
H18a H 0.0935(18) 1.0195(16) 0.1220(19) 0.066(8) Uani 1.000000 . .
H18b H 0.0697(17) 0.9702(17) 0.2163(16) 0.054(6) Uani 1.000000 . .
C19 C 0.20094(13) 0.87155(15) 0.19912(15) 0.0426(5) Uani 1.000000 . U
H19a H 0.1799(16) 0.864(2) 0.2559(17) 0.066(8) Uani 1.000000 . .
H19b H 0.2416(18) 0.815(2) 0.192(2) 0.071(9) Uani 1.000000 . .
H19c H 0.2309(15) 0.9324(18) 0.192(2) 0.069(8) Uani 1.000000 . .

loop_
_atom_site_aniso_label
_atom_site_aniso_U_11
_atom_site_aniso_U_22
_atom_site_aniso_U_33
_atom_site_aniso_U_12
_atom_site_aniso_U_13
_atom_site_aniso_U_23
Fe1 0.01446(14) 0.01524(13) 0.01617(14) 0.00033(8) -0.00039(8) -0.00018(8)
P2 0.0232(2) 0.0201(2) 0.0325(2) -0.00458(15) -0.00387(15) -0.00152(15)
P3 0.0223(2) 0.0228(2) 0.0216(2) 0.00603(14) -0.00036(14) -0.00269(15)
P4 0.01833(19) 0.02249(19) 0.02315(19) 0.00340(14) 0.00158(14) 0.00104(15)
P5 0.01991(19) 0.02071(19) 0.01825(18) 0.00075(14) -0.00147(14) -0.00045(14)
O1 0.0262(6) 0.0402(7) 0.0397(7) 0.0011(5) 0.0104(5) 0.0010(6)
O2 0.0302(6) 0.0318(7) 0.0388(7) -0.0066(5) 0.0036(5) 0.0034(5)
C1 0.0234(8) 0.0272(8) 0.0274(8) -0.0012(6) 0.0045(6) 0.0063(6)
C2 0.0280(9) 0.0429(11) 0.0266(9) 0.0030(8) -0.0045(7) 0.0081(8)
H2a 0.055(16) 0.061(15) 0.037(12) 0.027(11) -0.008(12) -0.011(11)
H2b 0.055(17) 0.073(19) 0.030(10) 0.004(12) -0.001(10) 0.024(10)
H2c 0.048(13) 0.052(14) 0.09(2) -0.019(11) -0.039(15) 0.022(13)
C3 0.0225(8) 0.0252(8) 0.0252(8) 0.0007(6) 0.0023(6) 0.0048(6)
H3 0.039(11) 0.014(7) 0.055(16) 0.002(8) 0.015(11) 0.008(7)
C4 0.0227(8) 0.0394(11) 0.0317(10) 0.0089(7) -0.0005(7) -0.0020(7)
H4a 0.031(14) 0.14(3) 0.023(8) 0.012(16) -0.004(9) 0.017(11)
H4b 0.023(10) 0.065(12) 0.051(15) 0.003(10) 0.007(12) 0.012(13)
H4c 0.045(13) 0.065(12) 0.091(19) 0.036(13) -0.022(16) -0.030(15)
C5 0.0260(8) 0.0310(8) 0.0211(7) 0.0025(6) -0.0009(6) 0.0038(6)
H5 0.055(14) 0.036(13) 0.023(8) 0.016(10) 0.016(10) -0.001(7)
C6 0.0306(10) 0.0450(12) 0.0543(14) -0.0106(9) 0.0018(9) 0.0048(10)
H6a 0.070(19) 0.095(16) 0.10(2) -0.046(17) 0.001(17) -0.046(17)
H6b 0.033(11) 0.083(15) 0.20(3) -0.014(13) -0.01(2) 0.08(2)
H6c 0.050(15) 0.11(2) 0.071(13) 0.003(17) 0.034(15) -0.002(13)
C7 0.0310(9) 0.0353(10) 0.0237(8) 0.0064(7) -0.0004(7) -0.0060(7)
H7a 0.045(13) 0.033(8) 0.057(16) 0.001(8) 0.003(12) -0.029(9)
H7b 0.039(14) 0.11(2) 0.010(8) 0.019(15) 0.003(7) -0.001(10)
C8 0.0199(8) 0.0405(10) 0.0367(10) 0.0038(7) 0.0008(7) 0.0037(8)
H8a 0.020(12) 0.11(2) 0.037(9) -0.003(14) -0.003(9) 0.024(12)
H8b 0.029(12) 0.034(8) 0.12(2) 0.001(8) -0.038(16) 0.031(12)
H8c 0.026(9) 0.071(14) 0.068(15) 0.018(12) -0.002(12) -0.013(14)
C10 0.0275(9) 0.0303(9) 0.0304(9) -0.0050(7) -0.0063(7) -0.0006(7)
H10a 0.023(8) 0.052(14) 0.049(14) -0.003(9) 0.014(10) 0.003(11)
H10b 0.063(17) 0.044(16) 0.037(8) -0.019(12) -0.015(10) -0.012(9)
H10c 0.058(16) 0.026(10) 0.065(16) -0.015(8) -0.028(14) 0.007(10)
C11 0.0381(10) 0.0396(11) 0.0252(9) 0.0092(9) 0.0013(8) -0.0068(8)
H11a 0.055(15) 0.053(12) 0.025(10) 0.018(10) 0.010(11) 0.005(10)
H11b 0.063(13) 0.064(18) 0.055(14) 0.013(10) -0.025(13) -0.033(15)
H11c 0.081(17) 0.056(14) 0.033(13) 0.047(13) 0.001(12) -0.009(11)
C13 0.0331(10) 0.0334(10) 0.0459(11) -0.0116(8) 0.0051(9) 0.0065(9)
H13a 0.054(16) 0.08(2) 0.041(11) -0.008(12) -0.008(10) 0.017(13)
H13b 0.11(3) 0.065(14) 0.060(19) -0.058(15) 0.016(15) -0.008(14)
H13c 0.045(16) 0.068(16) 0.10(2) 0.003(11) 0.038(14) 0.003(16)
C14 0.0283(9) 0.0292(9) 0.0235(8) 0.0008(7) -0.0012(7) 0.0058(7)
H14a 0.054(12) 0.053(15) 0.058(17) -0.021(10) -0.004(11) 0.027(11)
H14b 0.072(15) 0.037(13) 0.041(14) 0.025(11) 0.013(13) 0.015(10)
H14c 0.062(17) 0.046(16) 0.028(10) 0.008(11) -0.019(10) 0.006(8)
C15 0.0376(10) 0.0206(8) 0.0375(10) 0.0050(7) -0.0004(7) -0.0015(7)
H15a 0.049(14) 0.040(14) 0.034(8) -0.008(11) 0.000(8) 0.005(8)
H15b 0.063(11) 0.032(9) 0.074(17) 0.026(12) 0.002(15) -0.016(13)
C16 0.0265(9) 0.0369(10) 0.0245(8) 0.0064(7) 0.0048(7) -0.0009(7)
H16a 0.046(10) 0.063(13) 0.040(11) 0.015(12) 0.005(12) -0.027(13)
H16b 0.041(12) 0.045(9) 0.036(12) -0.004(9) 0.007(12) 0.009(9)
C17 0.0345(10) 0.0235(8) 0.0420(11) 0.0073(7) 0.0056(8) 0.0021(8)
H17a 0.11(2) 0.041(13) 0.058(10) 0.020(16) -0.017(13) 0.022(13)
H17b 0.077(16) 0.041(11) 0.102(18) 0.017(15) 0.051(17) -0.011(15)
H17c 0.039(9) 0.031(12) 0.12(3) -0.004(10) -0.011(13) -0.019(17)
C18 0.0407(10) 0.0212(8) 0.0443(11) -0.0023(7) -0.0050(9) -0.0050(8)
H18a 0.062(15) 0.016(8) 0.12(2) -0.017(11) -0.006(17) 0.008(12)
H18b 0.062(17) 0.044(15) 0.057(8) 0.004(13) -0.016(11) -0.041(10)
C19 0.0375(11) 0.0388(11) 0.0514(13) -0.0087(9) -0.0174(10) -0.0042(10)
H19a 0.038(16) 0.12(2) 0.043(8) -0.017(14) -0.013(8) 0.002(14)
H19b 0.055(17) 0.062(13) 0.10(2) 0.024(12) -0.038(13) -0.020(17)
H19c 0.035(16) 0.051(11) 0.12(3) -0.022(10) -0.022(14) 0.008(15)

loop_
_atom_type_symbol
_atom_type_scat_dispersion_real
_atom_type_scat_dispersion_imag
_atom_type_scat_source
_atom_type_scat_dispersion_source
C 0.01788 0.00908 'NoSpherA2: Chem.Sci. 2021, DOI:10.1039/D0SC05526C' 'Brennan, Cowan, Rev. Sci. Instrum., 1992, 63, 850'
Fe -1.13125 3.15233 'NoSpherA2: Chem.Sci. 2021, DOI:10.1039/D0SC05526C' 'Brennan, Cowan, Rev. Sci. Instrum., 1992, 63, 850'
H 0.00000 0.00000 'NoSpherA2: Chem.Sci. 2021, DOI:10.1039/D0SC05526C' 'Brennan, Cowan, Rev. Sci. Instrum., 1992, 63, 850'
O 0.04960 0.03234 'NoSpherA2: Chem.Sci. 2021, DOI:10.1039/D0SC05526C' 'Brennan, Cowan, Rev. Sci. Instrum., 1992, 63, 850'
P 0.29730 0.43501 'NoSpherA2: Chem.Sci. 2021, DOI:10.1039/D0SC05526C' 'Brennan, Cowan, Rev. Sci. Instrum., 1992, 63, 850'

loop_
_exptl_crystal_face_index_h
_exptl_crystal_face_index_k
_exptl_crystal_face_index_l
_exptl_crystal_face_perp_dist
0 4 -10 0.0674
9 -5 -4 0.0327
1 -5 9 0.0519
-9 5 3 0.0322
-3 -5 -9 0.0332
3 7 8 0.0197
-4 -9 -1 0.0250
2 10 -1 0.0477

loop_
_geom_angle_atom_site_label_1
_geom_angle_atom_site_label_2
_geom_angle_atom_site_label_3
_geom_angle
_geom_angle_site_symmetry_1
_geom_angle_site_symmetry_3
_geom_angle_publ_flag
P3 Fe1 P2 83.868(18) . . ?
P4 Fe1 P2 91.129(18) . . ?
P4 Fe1 P3 171.622(19) . . ?
P5 Fe1 P2 109.327(18) . . ?
P5 Fe1 P3 91.653(17) . . ?
P5 Fe1 P4 83.646(17) . . ?
C3 Fe1 P2 143.65(5) . . ?
C3 Fe1 P3 97.25(5) . . ?
C3 Fe1 P4 90.76(5) . . ?
C3 Fe1 P5 106.96(5) . . ?
C5 Fe1 P2 103.12(5) . . ?
C5 Fe1 P3 91.56(5) . . ?
C5 Fe1 P4 96.12(5) . . ?
C5 Fe1 P5 147.56(5) . . ?
C5 Fe1 C3 40.64(7) . . ?
C13 P2 Fe1 122.41(7) . . ?
C18 P2 Fe1 112.79(7) . . ?
C18 P2 C13 98.96(10) . . ?
C19 P2 Fe1 120.68(8) . . ?
C19 P2 C13 99.00(11) . . ?
C19 P2 C18 98.52(10) . . ?
C4 P3 Fe1 125.50(7) . . ?
C11 P3 Fe1 121.33(7) . . ?
C11 P3 C4 98.08(9) . . ?
C15 P3 Fe1 108.20(7) . . ?
C15 P3 C4 100.98(9) . . ?
C15 P3 C11 97.95(9) . . ?
C8 P4 Fe1 126.88(7) . . ?
C16 P4 Fe1 109.10(6) . . ?
C16 P4 C8 100.17(9) . . ?
C17 P4 Fe1 119.65(6) . . ?
C17 P4 C8 97.94(9) . . ?
C17 P4 C16 98.15(9) . . ?
C7 P5 Fe1 112.46(6) . . ?
C10 P5 Fe1 119.62(6) . . ?
C10 P5 C7 98.96(9) . . ?
C14 P5 Fe1 123.09(6) . . ?
C14 P5 C7 99.41(8) . . ?
C14 P5 C10 99.03(9) . . ?
C6 O2 C1 115.54(16) . . ?
O2 C1 O1 119.83(16) . . ?
C3 C1 O1 129.11(17) . . ?
C3 C1 O2 111.04(15) . . ?
H2b C2 H2a 103(2) . . ?
H2c C2 H2a 104(2) . . ?
H2c C2 H2b 110(2) . . ?
C5 C2 H2a 111.3(13) . . ?
C5 C2 H2b 112.8(14) . . ?
C5 C2 H2c 115.2(14) . . ?
C1 C3 Fe1 116.45(11) . . ?
H3 C3 Fe1 110.6(11) . . ?
H3 C3 C1 111.4(12) . . ?
C5 C3 Fe1 68.31(9) . . ?
C5 C3 C1 123.91(16) . . ?
C5 C3 H3 118.4(13) . . ?
H4a C4 P3 109.8(14) . . ?
H4b C4 P3 108.7(13) . . ?
H4b C4 H4a 111(2) . . ?
H4c C4 P3 107.0(15) . . ?
H4c C4 H4a 113(2) . . ?
H4c C4 H4b 107(2) . . ?
C2 C5 Fe1 124.22(12) . . ?
C3 C5 Fe1 71.05(9) . . ?
C3 C5 C2 118.86(16) . . ?
H5 C5 Fe1 112.9(12) . . ?
H5 C5 C2 109.1(13) . . ?
H5 C5 C3 116.5(14) . . ?
H6a C6 O2 106(2) . . ?
H6b C6 O2 112.5(16) . . ?
H6b C6 H6a 114(3) . . ?
H6c C6 O2 110.8(17) . . ?
H6c C6 H6a 113(3) . . ?
H6c C6 H6b 101(3) . . ?
H7a C7 P5 107.6(12) . . ?
H7b C7 P5 110.9(14) . . ?
H7b C7 H7a 111(2) . . ?
C16 C7 P5 108.60(12) . . ?
C16 C7 H7a 107.7(13) . . ?
C16 C7 H7b 111.0(13) . . ?
H8a C8 P4 108.8(13) . . ?
H8b C8 P4 110.3(13) . . ?
H8b C8 H8a 104(2) . . ?
H8c C8 P4 111.3(14) . . ?
H8c C8 H8a 108(2) . . ?
H8c C8 H8b 114(2) . . ?
H10a C10 P5 108.1(13) . . ?
H10b C10 P5 110.3(13) . . ?
H10b C10 H10a 110.7(19) . . ?
H10c C10 P5 109.2(13) . . ?
H10c C10 H10a 107(2) . . ?
H10c C10 H10b 111.9(19) . . ?
H11a C11 P3 110.1(13) . . ?
H11b C11 P3 111.1(16) . . ?
H11b C11 H11a 106(2) . . ?
H11c C11 P3 106.9(13) . . ?
H11c C11 H11a 109(2) . . ?
H11c C11 H11b 113(2) . . ?
H13a C13 P2 107.2(15) . . ?
H13b C13 P2 109.5(16) . . ?
H13b C13 H13a 107(2) . . ?
H13c C13 P2 113.0(17) . . ?
H13c C13 H13a 110(2) . . ?
H13c C13 H13b 111(2) . . ?
H14a C14 P5 109.0(15) . . ?
H14b C14 P5 110.9(13) . . ?
H14b C14 H14a 105(2) . . ?
H14c C14 P5 111.3(13) . . ?
H14c C14 H14a 111(2) . . ?
H14c C14 H14b 109(2) . . ?
H15a C15 P3 107.3(13) . . ?
H15b C15 P3 108.0(16) . . ?
H15b C15 H15a 107.1(19) . . ?
C18 C15 P3 106.12(13) . . ?
C18 C15 H15a 111.5(13) . . ?
C18 C15 H15b 116.4(15) . . ?
C7 C16 P4 106.82(12) . . ?
H16a C16 P4 114.8(14) . . ?
H16a C16 C7 110.2(14) . . ?
H16b C16 P4 107.7(13) . . ?
H16b C16 C7 111.4(14) . . ?
H16b C16 H16a 105.9(19) . . ?
H17a C17 P4 108.3(16) . . ?
H17b C17 P4 109.7(15) . . ?
H17b C17 H17a 111(2) . . ?
H17c C17 P4 107.1(13) . . ?
H17c C17 H17a 107(3) . . ?
H17c C17 H17b 113(2) . . ?
C15 C18 P2 107.77(12) . . ?
H18a C18 P2 110.5(16) . . ?
H18a C18 C15 110.5(16) . . ?
H18b C18 P2 105.6(13) . . ?
H18b C18 C15 110.7(15) . . ?
H18b C18 H18a 112(2) . . ?
H19a C19 P2 111.4(14) . . ?
H19b C19 P2 108.8(15) . . ?
H19b C19 H19a 102(2) . . ?
H19c C19 P2 110.0(16) . . ?
H19c C19 H19a 112(2) . . ?
H19c C19 H19b 112(2) . . ?

loop_
_geom_bond_atom_site_label_1
_geom_bond_atom_site_label_2
_geom_bond_distance
_geom_bond_site_symmetry_2
_geom_bond_publ_flag
Fe1 P2 2.1734(5) . ?
Fe1 P3 2.2356(4) . ?
Fe1 P4 2.2196(4) . ?
Fe1 P5 2.1976(4) . ?
Fe1 C3 2.1031(16) . ?
Fe1 C5 2.0662(17) . ?
P2 C13 1.847(2) . ?
P2 C18 1.858(2) . ?
P2 C19 1.842(2) . ?
P3 C4 1.8399(19) . ?
P3 C11 1.8396(19) . ?
P3 C15 1.848(2) . ?
P4 C8 1.8374(19) . ?
P4 C16 1.8482(18) . ?
P4 C17 1.8410(19) . ?
P5 C7 1.8639(18) . ?
P5 C10 1.8372(18) . ?
P5 C14 1.8467(17) . ?
O1 C1 1.220(2) . ?
O2 C1 1.371(2) . ?
O2 C6 1.418(2) . ?
C1 C3 1.447(2) . ?
C2 H2a 1.10(2) . ?
C2 H2b 1.10(2) . ?
C2 H2c 1.12(2) . ?
C2 C5 1.514(2) . ?
C3 H3 1.09(2) . ?
C3 C5 1.448(2) . ?
C4 H4a 1.10(2) . ?
C4 H4b 1.14(3) . ?
C4 H4c 1.08(3) . ?
C5 H5 1.14(2) . ?
C6 H6a 1.03(3) . ?
C6 H6b 1.05(3) . ?
C6 H6c 1.08(3) . ?
C7 H7a 1.08(2) . ?
C7 H7b 1.12(2) . ?
C7 C16 1.518(3) . ?
C8 H8a 1.10(3) . ?
C8 H8b 1.05(2) . ?
C8 H8c 1.07(3) . ?
C10 H10a 1.08(2) . ?
C10 H10b 1.12(2) . ?
C10 H10c 1.08(2) . ?
C11 H11a 1.06(3) . ?
C11 H11b 1.10(3) . ?
C11 H11c 1.09(2) . ?
C13 H13a 1.05(3) . ?
C13 H13b 1.09(3) . ?
C13 H13c 1.09(3) . ?
C14 H14a 1.00(2) . ?
C14 H14b 1.09(2) . ?
C14 H14c 1.09(2) . ?
C15 H15a 1.08(2) . ?
C15 H15b 1.12(2) . ?
C15 C18 1.525(3) . ?
C16 H16a 1.11(2) . ?
C16 H16b 1.11(2) . ?
C17 H17a 1.04(3) . ?
C17 H17b 1.08(3) . ?
C17 H17c 1.14(3) . ?
C18 H18a 1.10(3) . ?
C18 H18b 1.12(3) . ?
C19 H19a 1.05(3) . ?
C19 H19b 1.11(3) . ?
C19 H19c 1.07(3) . ?

loop_
_geom_torsion_atom_site_label_1
_geom_torsion_atom_site_label_2
_geom_torsion_atom_site_label_3
_geom_torsion_atom_site_label_4
_geom_torsion
_geom_torsion_site_symmetry_1
_geom_torsion_site_symmetry_2
_geom_torsion_site_symmetry_3
_geom_torsion_site_symmetry_4
_geom_torsion_publ_flag
Fe1 C3 C1 O1 -72.21(15) . . . . ?
Fe1 C3 C1 O2 109.11(12) . . . . ?
Fe1 C3 C5 C2 -119.32(9) . . . . ?
Fe1 C5 C3 C1 -108.07(9) . . . . ?
P2 C18 C15 P3 45.71(12) . . . . ?
P4 C16 C7 P5 42.86(11) . . . . ?
O1 C1 O2 C6 6.9(2) . . . . ?
O1 C1 C3 C5 8.4(2) . . . . ?
O2 C1 C3 C5 -170.27(13) . . . . ?
C1 C3 C5 C2 132.62(17) . . . . ?

loop_
_restr_U_rigid_atom_site_label_1
_restr_U_rigid_atom_site_label_2
_restr_U_rigid_target_weight_param
_restr_U_rigid_U_parallel
_restr_U_rigid_diff
Fe1 P2 0.0100 0.0160 -0.0015
Fe1 P3 0.0100 0.0154 -0.0014
Fe1 P4 0.0100 0.0159 -0.0022
Fe1 P5 0.0100 0.0165 -0.0018
Fe1 C1 0.0100 0.0171 -0.0030
Fe1 C2 0.0100 0.0177 -0.0046
Fe1 C3 0.0100 0.0181 -0.0044
Fe1 H3 0.0100 0.0142 0.0026
Fe1 C4 0.0100 0.0166 -0.0045
Fe1 C5 0.0100 0.0179 -0.0035
Fe1 H5 0.0100 0.0178 -0.0030
Fe1 C7 0.0100 0.0185 -0.0050
Fe1 C8 0.0100 0.0172 -0.0056
Fe1 C10 0.0100 0.0179 -0.0059
Fe1 C11 0.0100 0.0187 -0.0067
Fe1 C13 0.0100 0.0177 -0.0040
Fe1 C14 0.0100 0.0181 -0.0048
Fe1 C15 0.0100 0.0171 -0.0044
Fe1 C16 0.0100 0.0178 -0.0042
Fe1 C17 0.0100 0.0178 -0.0058
Fe1 C18 0.0100 0.0176 -0.0046
Fe1 C19 0.0100 0.0181 -0.0064
P2 P3 0.0100 0.0239 0.0004
P2 P4 0.0100 0.0218 -0.0008
P2 P5 0.0100 0.0187 -0.0003
P2 C3 0.0100 0.0211 -0.0023
P2 C5 0.0100 0.0253 -0.0004
P2 C13 0.0100 0.0310 0.0009
P2 H13a 0.0100 0.0344 -0.0041
P2 H13b 0.0100 0.0277 -0.0061
P2 H13c 0.0100 0.0353 -0.0058
P2 C15 0.0100 0.0276 -0.0025
P2 C18 0.0100 0.0268 -0.0026
P2 H18a 0.0100 0.0228 -0.0018
P2 H18b 0.0100 0.0247 0.0068
P2 C19 0.0100 0.0239 -0.0022
P2 H19a 0.0100 0.0302 -0.0045
P2 H19b 0.0100 0.0263 -0.0033
P2 H19c 0.0100 0.0237 -0.0113
P3 P4 0.0100 0.0166 -0.0008
P3 P5 0.0100 0.0186 -0.0007
P3 C3 0.0100 0.0219 -0.0027
P3 C4 0.0100 0.0230 -0.0013
P3 H4a 0.0100 0.0234 -0.0033
P3 H4b 0.0100 0.0298 -0.0064
P3 H4c 0.0100 0.0206 -0.0040
P3 C5 0.0100 0.0210 -0.0035
P3 C11 0.0100 0.0211 -0.0020
P3 H11a 0.0100 0.0231 0.0004
P3 H11b 0.0100 0.0252 -0.0084
P3 H11c 0.0100 0.0186 -0.0022
P3 C15 0.0100 0.0273 0.0002
P3 H15a 0.0100 0.0285 -0.0042
P3 H15b 0.0100 0.0263 -0.0083
P3 C18 0.0100 0.0294 -0.0012
P4 P5 0.0100 0.0184 0.0000
P4 C3 0.0100 0.0200 -0.0015
P4 C5 0.0100 0.0222 -0.0034
P4 C7 0.0100 0.0243 -0.0021
P4 C8 0.0100 0.0208 -0.0020
P4 H8a 0.0100 0.0217 -0.0007
P4 H8b 0.0100 0.0253 -0.0056
P4 H8c 0.0100 0.0184 -0.0032
P4 C16 0.0100 0.0237 -0.0018
P4 H16a 0.0100 0.0243 -0.0049
P4 H16b 0.0100 0.0250 -0.0058
P4 C17 0.0100 0.0237 -0.0016
P4 H17a 0.0100 0.0236 -0.0039
P4 H17b 0.0100 0.0245 -0.0067
P4 H17c 0.0100 0.0256 -0.0020
P5 C3 0.0100 0.0204 -0.0031
P5 C5 0.0100 0.0189 -0.0024
P5 C7 0.0100 0.0209 -0.0022
P5 H7a 0.0100 0.0181 0.0034
P5 H7b 0.0100 0.0169 0.0051
P5 C10 0.0100 0.0215 -0.0022
P5 H10a 0.0100 0.0201 0.0008
P5 H10b 0.0100 0.0204 -0.0033
P5 H10c 0.0100 0.0240 -0.0052
P5 C14 0.0100 0.0204 -0.0017
P5 H14a 0.0100 0.0234 -0.0050
P5 H14b 0.0100 0.0204 -0.0015
P5 H14c 0.0100 0.0181 0.0003
P5 C16 0.0100 0.0208 -0.0016
O1 O2 0.0100 0.0386 0.0006
O1 C1 0.0100 0.0275 -0.0001
O1 C3 0.0100 0.0220 -0.0001
O2 C1 0.0100 0.0333 0.0009
O2 C3 0.0100 0.0269 0.0017
O2 C6 0.0100 0.0290 0.0003
O2 H6a 0.0100 0.0288 -0.0004
O2 H6b 0.0100 0.0368 -0.0020
O2 H6c 0.0100 0.0275 0.0009
C1 C3 0.0100 0.0222 0.0002
C1 H3 0.0100 0.0271 -0.0055
C1 C5 0.0100 0.0276 -0.0020
C1 C6 0.0100 0.0292 -0.0023
C2 H2a 0.0100 0.0365 0.0110
C2 H2b 0.0100 0.0235 0.0037
C2 H2c 0.0100 0.0336 0.0091
C2 C3 0.0100 0.0262 -0.0006
C2 C5 0.0100 0.0224 -0.0002
C2 H5 0.0100 0.0316 -0.0021
H2a H2b 0.0100 0.0402 -0.0034
H2a H2c 0.0100 0.0590 -0.0041
H2a C5 0.0100 0.0282 0.0058
H2b H2c 0.0100 0.0486 -0.0036
H2b C5 0.0100 0.0236 0.0070
H2c C5 0.0100 0.0258 0.0004
C3 H3 0.0100 0.0233 0.0058
C3 C5 0.0100 0.0299 -0.0009
C3 H5 0.0100 0.0324 -0.0039
H3 C5 0.0100 0.0335 0.0029
C4 H4a 0.0100 0.0278 0.0074
C4 H4b 0.0100 0.0447 -0.0039
C4 H4c 0.0100 0.0273 0.0000
C4 C11 0.0100 0.0300 0.0003
C4 C15 0.0100 0.0368 0.0011
H4a H4b 0.0100 0.0409 0.0014
H4a H4c 0.0100 0.0605 0.0068
H4b H4c 0.0100 0.0656 -0.0017
C5 H5 0.0100 0.0212 0.0128
C6 H6a 0.0100 0.0449 0.0065
C6 H6b 0.0100 0.0470 0.0037
C6 H6c 0.0100 0.0470 0.0044
H6a H6b 0.0100 0.1017 -0.0031
H6a H6c 0.0100 0.0683 -0.0026
H6b H6c 0.0100 0.0872 0.0024
C7 H7a 0.0100 0.0381 0.0015
C7 H7b 0.0100 0.0245 0.0077
C7 C10 0.0100 0.0312 -0.0010
C7 C14 0.0100 0.0282 -0.0003
C7 C16 0.0100 0.0305 0.0004
C7 H16a 0.0100 0.0335 -0.0110
C7 H16b 0.0100 0.0389 -0.0041
H7a H7b 0.0100 0.0711 -0.0024
H7a C16 0.0100 0.0367 -0.0000
H7b C16 0.0100 0.0272 -0.0046
C8 H8a 0.0100 0.0326 0.0051
C8 H8b 0.0100 0.0358 0.0082
C8 H8c 0.0100 0.0347 -0.0035
C8 C16 0.0100 0.0303 0.0012
C8 C17 0.0100 0.0362 -0.0026
H8a H8b 0.0100 0.0502 -0.0012
H8a H8c 0.0100 0.0567 -0.0016
H8b H8c 0.0100 0.0579 -0.0016
C10 H10a 0.0100 0.0329 0.0072
C10 H10b 0.0100 0.0279 -0.0008
C10 H10c 0.0100 0.0300 0.0022
C10 C14 0.0100 0.0273 0.0021
H10a H10b 0.0100 0.0432 -0.0036
H10a H10c 0.0100 0.0474 -0.0013
H10b H10c 0.0100 0.0457 0.0027
C11 H11a 0.0100 0.0482 -0.0037
C11 H11b 0.0100 0.0386 -0.0004
C11 H11c 0.0100 0.0252 0.0092
C11 C15 0.0100 0.0365 -0.0007
H11a H11b 0.0100 0.0734 -0.0035
H11a H11c 0.0100 0.0438 -0.0011
H11b H11c 0.0100 0.0493 -0.0022
C13 H13a 0.0100 0.0423 0.0067
C13 H13b 0.0100 0.0278 0.0002
C13 H13c 0.0100 0.0442 0.0028
C13 C18 0.0100 0.0430 -0.0001
C13 C19 0.0100 0.0462 -0.0015
H13a H13b 0.0100 0.0547 -0.0021
H13a H13c 0.0100 0.0631 -0.0015
H13b H13c 0.0100 0.0709 0.0051
C14 H14a 0.0100 0.0300 -0.0026
C14 H14b 0.0100 0.0320 -0.0025
C14 H14c 0.0100 0.0274 -0.0002
H14a H14b 0.0100 0.0590 0.0026
H14a H14c 0.0100 0.0479 0.0048
H14b H14c 0.0100 0.0448 -0.0002
C15 H15a 0.0100 0.0358 0.0034
C15 H15b 0.0100 0.0222 0.0058
C15 C18 0.0100 0.0376 0.0010
C15 H18a 0.0100 0.0377 0.0006
C15 H18b 0.0100 0.0373 0.0004
H15a H15b 0.0100 0.0437 -0.0014
H15a C18 0.0100 0.0390 0.0048
H15b C18 0.0100 0.0447 0.0087
C16 H16a 0.0100 0.0215 0.0016
C16 H16b 0.0100 0.0380 0.0017
C16 C17 0.0100 0.0312 0.0019
H16a H16b 0.0100 0.0487 -0.0001
C17 H17a 0.0100 0.0388 0.0025
C17 H17b 0.0100 0.0260 0.0045
C17 H17c 0.0100 0.0367 0.0059
H17a H17b 0.0100 0.0712 0.0046
H17a H17c 0.0100 0.0666 0.0008
H17b H17c 0.0100 0.0494 0.0019
C18 H18a 0.0100 0.0327 0.0019
C18 H18b 0.0100 0.0456 -0.0058
C18 C19 0.0100 0.0381 -0.0022
H18a H18b 0.0100 0.0920 0.0001
C19 H19a 0.0100 0.0556 0.0105
C19 H19b 0.0100 0.0434 0.0102
C19 H19c 0.0100 0.0326 0.0031
H19a H19b 0.0100 0.0780 -0.0026
H19a H19c 0.0100 0.0678 -0.0032
H19b H19c 0.0100 0.0565 0.0022

loop_
_exptl_oxdiff_crystal_face_indexfrac_h
_exptl_oxdiff_crystal_face_indexfrac_k
_exptl_oxdiff_crystal_face_indexfrac_l
_exptl_oxdiff_crystal_face_x
_exptl_oxdiff_crystal_face_y
_exptl_oxdiff_crystal_face_z
0.3714 4.1046 -10.1904 0.0118 -0.0109 0.9999
8.6666 -4.7569 -4.2940 -0.7784 0.5959 0.1972
1.4099 -5.1540 9.4744 -0.1726 0.1340 -0.9758
-8.7462 5.2494 3.2911 0.7903 -0.6052 -0.0958
-2.7756 -5.2928 -9.0601 -0.7065 -0.4855 0.5150
3.1467 6.6363 7.7291 0.7717 0.5307 -0.3505
-3.5401 -9.4331 -0.8330 -0.7779 -0.5362 -0.3276
2.3787 9.6677 -1.4937 0.7488 0.4083 0.5221
